data_2014182
loop_
_publ_author_name
'\,Seng\"ul, Abdurrahman'
'Karaday\?i, Nevzat'
'B\"uy\"ukg\"ung\"or, Orhan'

_publ_section_title
;
 <i>N</i>,<i>N</i>'-Bis[1-(pyrazin-2-yl)ethylidene]hydrazine
;
_journal_issue 7
_journal_name_full 'Acta Crystallographica Section C'
_journal_page_first o507
_journal_page_last o508
_journal_paper_doi 10.1107/S010827010401220X
_journal_volume 60
_journal_year 2004
_chemical_formula_iupac 'C12 H12 N6'
_chemical_formula_moiety 'C12 H12 N6'
_chemical_formula_sum 'C12 H12 N6'
_chemical_formula_weight 240.28
_chemical_name_systematic
;
N,N'-Bis[1-(pyrazin-2-yl)ethylidene]hydrazine
;
_space_group_IT_number 14
_symmetry_cell_setting monoclinic
_symmetry_space_group_name_Hall '-P 2yn'
_symmetry_space_group_name_H-M 'P 1 21/n 1'
_atom_sites_solution_hydrogens geom
_atom_sites_solution_primary direct
_atom_sites_solution_secondary difmap
_cell_angle_alpha 90.00
_cell_angle_beta 91.304(13)
_cell_angle_gamma 90.00
_cell_formula_units_Z 2
_cell_length_a 4.4395(7)
_cell_length_b 7.4724(7)
_cell_length_c 17.972(3)
_cell_measurement_reflns_used 3509
_cell_measurement_temperature 293(2)
_cell_measurement_theta_max 28.46
_cell_measurement_theta_min 2.26
_cell_volume 596.04(15)
_computing_cell_refinement XAREA
_computing_data_collection 'XAREA (Stoe & Cie, 2002)'
_computing_data_reduction 'XRED32 (Stoe & Cie, 2002)'
_computing_molecular_graphics
;
ORTEP-3 (Farrugia, 1997)
;
_computing_publication_material
;
WinGX (Farrugia, 1999)
;
_computing_structure_refinement 'SHELXL97 (Sheldrick, 1997)'
_computing_structure_solution 'SHELXS97 (Sheldrick, 1997)'
_diffrn_ambient_temperature 293(2)
_diffrn_measured_fraction_theta_full 0.997
_diffrn_measured_fraction_theta_max 0.997
_diffrn_measurement_device '2-circle goniometer'
_diffrn_measurement_device_type 'STOE IPDS-II'
_diffrn_measurement_method '\w scans'
_diffrn_radiation_monochromator 'plane graphite'
_diffrn_radiation_source 'fine-focus sealed tube'
_diffrn_radiation_type MoK\a
_diffrn_radiation_wavelength 0.71073
_diffrn_reflns_av_R_equivalents 0.0862
_diffrn_reflns_av_sigmaI/netI 0.0577
_diffrn_reflns_limit_h_max 5
_diffrn_reflns_limit_h_min -5
_diffrn_reflns_limit_k_max 9
_diffrn_reflns_limit_k_min -9
_diffrn_reflns_limit_l_max 22
_diffrn_reflns_limit_l_min -22
_diffrn_reflns_number 4249
_diffrn_reflns_theta_full 25.99
_diffrn_reflns_theta_max 25.99
_diffrn_reflns_theta_min 2.27
_diffrn_standards_decay_% 0
_diffrn_standards_interval_count 0
_diffrn_standards_number 0
_exptl_absorpt_coefficient_mu 0.088
_exptl_absorpt_correction_type none
_exptl_crystal_colour 'pale yellow'
_exptl_crystal_density_diffrn 1.339
_exptl_crystal_density_method 'not measured'
_exptl_crystal_description block
_exptl_crystal_F_000 252
_exptl_crystal_size_max 0.50
_exptl_crystal_size_mid 0.30
_exptl_crystal_size_min 0.20
_refine_diff_density_max 0.156
_refine_diff_density_min -0.139
_refine_ls_extinction_coef 0.090(14)
_refine_ls_extinction_expression Fc^*^=kFc[1+0.001xFc^2^\l^3^/sin(2\q)]^-1/4^
_refine_ls_extinction_method SHELXL97
_refine_ls_goodness_of_fit_ref 1.006
_refine_ls_hydrogen_treatment mixed
_refine_ls_matrix_type full
_refine_ls_number_parameters 96
_refine_ls_number_reflns 1174
_refine_ls_number_restraints 0
_refine_ls_restrained_S_all 1.006
_refine_ls_R_factor_all 0.0523
_refine_ls_R_factor_gt 0.0385
_refine_ls_shift/su_max 0.001
_refine_ls_shift/su_mean 0.000
_refine_ls_structure_factor_coef Fsqd
_refine_ls_weighting_details 'calc w=1/[\s^2^(Fo^2^)+(0.0611P)^2^] where P=(Fo^2^+2Fc^2^)/3'
_refine_ls_weighting_scheme calc
_refine_ls_wR_factor_gt 0.1066
_refine_ls_wR_factor_ref 0.1116
_reflns_number_gt 877
_reflns_number_total 1174
_reflns_threshold_expression I>2\s(I)
_cod_data_source_file hj1007.cif
_cod_data_source_block I
_cod_original_sg_symbol_H-M 'P 21/n'
_cod_database_code 2014182
_cod_database_fobs_code 2014182

loop_
_symmetry_equiv_pos_as_xyz
'x, y, z'
'-x+1/2, y+1/2, -z+1/2'
'-x, -y, -z'
'x-1/2, -y-1/2, z-1/2'

loop_
_atom_site_label
_atom_site_fract_x
_atom_site_fract_y
_atom_site_fract_z
_atom_site_U_iso_or_equiv
_atom_site_adp_type
_atom_site_calc_flag
_atom_site_refinement_flags
_atom_site_occupancy
_atom_site_disorder_assembly
_atom_site_disorder_group
_atom_site_type_symbol
C1 0.4397(3) 0.66003(17) 0.10644(7) 0.0382(4) Uani d . 1 . . C
C2 0.7614(4) 0.7503(2) 0.19797(9) 0.0585(5) Uani d . 1 . . C
C3 0.8131(3) 0.9069(2) 0.16117(8) 0.0533(4) Uani d . 1 . . C
C4 0.4923(3) 0.82057(19) 0.06975(8) 0.0487(4) Uani d . 1 . . C
C5 0.2327(3) 0.52208(18) 0.07504(7) 0.0390(4) Uani d . 1 . . C
C6 0.2025(4) 0.3486(2) 0.11512(9) 0.0599(5) Uani d . 1 . . C
H6A 0.0378 0.2817 0.0935 0.090 Uiso calc R 1 . . H
H6B 0.1648 0.3711 0.1667 0.090 Uiso calc R 1 . . H
H6C 0.3854 0.2812 0.1110 0.090 Uiso calc R 1 . . H
N1 0.5747(3) 0.62469(17) 0.17150(6) 0.0520(4) Uani d . 1 . . N
N2 0.6777(3) 0.94432(16) 0.09660(7) 0.0572(4) Uani d . 1 . . N
N3 0.0966(2) 0.56627(15) 0.01412(6) 0.0437(3) Uani d . 1 . . N
H2 0.857(4) 0.727(3) 0.2429(12) 0.084(6) Uiso d . 1 . . H
H3 0.957(3) 0.995(2) 0.1800(9) 0.054(4) Uiso d . 1 . . H
H4 0.379(4) 0.847(2) 0.0254(10) 0.065(5) Uiso d . 1 . . H

loop_
_atom_site_aniso_label
_atom_site_aniso_U_11
_atom_site_aniso_U_22
_atom_site_aniso_U_33
_atom_site_aniso_U_12
_atom_site_aniso_U_13
_atom_site_aniso_U_23
C1 0.0411(7) 0.0390(7) 0.0344(6) 0.0031(5) -0.0009(5) -0.0005(5)
C2 0.0648(9) 0.0694(11) 0.0405(7) -0.0115(8) -0.0135(7) -0.0008(7)
C3 0.0592(9) 0.0494(9) 0.0511(8) -0.0081(7) -0.0050(7) -0.0121(7)
C4 0.0595(9) 0.0417(8) 0.0443(8) -0.0041(6) -0.0089(7) 0.0025(6)
C5 0.0412(7) 0.0400(7) 0.0357(6) 0.0017(6) -0.0014(5) 0.0013(5)
C6 0.0766(10) 0.0468(9) 0.0552(9) -0.0116(8) -0.0213(8) 0.0129(7)
N1 0.0588(7) 0.0577(8) 0.0388(6) -0.0091(6) -0.0122(5) 0.0051(5)
N2 0.0687(8) 0.0430(7) 0.0595(8) -0.0070(6) -0.0088(6) -0.0011(6)
N3 0.0480(7) 0.0414(7) 0.0411(6) -0.0056(5) -0.0096(5) 0.0033(5)

loop_
_atom_type_symbol
_atom_type_description
_atom_type_scat_dispersion_real
_atom_type_scat_dispersion_imag
_atom_type_scat_source
C C 0.0033 0.0016 'International Tables Vol C Tables 4.2.6.8 and 6.1.1.4'
H H 0.0000 0.0000 'International Tables Vol C Tables 4.2.6.8 and 6.1.1.4'
N N 0.0061 0.0033 'International Tables Vol C Tables 4.2.6.8 and 6.1.1.4'

loop_
_geom_angle_atom_site_label_1
_geom_angle_atom_site_label_2
_geom_angle_atom_site_label_3
_geom_angle_site_symmetry_3
_geom_angle
_geom_angle_publ_flag
N1 C1 C4 . 120.77(12) ?
N1 C1 C5 . 117.37(12) yes
C4 C1 C5 . 121.87(11) yes
N1 C2 C3 . 122.71(13) ?
N1 C2 H2 . 116.6(13) ?
C3 C2 H2 . 120.7(13) ?
N2 C3 C2 . 121.80(14) ?
N2 C3 H3 . 116.4(9) ?
C2 C3 H3 . 121.7(9) ?
N2 C4 C1 . 122.69(13) ?
N2 C4 H4 . 118.3(11) ?
C1 C4 H4 . 118.9(11) ?
N3 C5 C1 . 114.94(12) yes
N3 C5 C6 . 126.24(12) yes
C1 C5 C6 . 118.82(11) yes
C5 C6 H6A . 109.5 ?
C5 C6 H6B . 109.5 ?
H6A C6 H6B . 109.5 ?
C5 C6 H6C . 109.5 ?
H6A C6 H6C . 109.5 ?
H6B C6 H6C . 109.5 ?
C1 N1 C2 . 116.02(13) yes
C4 N2 C3 . 116.02(13) yes
C5 N3 N3 3_565 113.64(13) ?

loop_
_geom_bond_atom_site_label_1
_geom_bond_atom_site_label_2
_geom_bond_site_symmetry_2
_geom_bond_distance
_geom_bond_publ_flag
C1 N1 . 1.3281(16) ?
C1 C4 . 1.391(2) yes
C1 C5 . 1.4841(18) yes
C2 N1 . 1.3327(19) ?
C2 C3 . 1.366(2) ?
C2 H2 . 0.920(19) ?
C3 N2 . 1.3245(19) ?
C3 H3 . 0.971(17) ?
C4 N2 . 1.3218(18) ?
C4 H4 . 0.953(17) ?
C5 N3 . 1.2816(16) yes
C5 C6 . 1.491(2) yes
C6 H6A . 0.9600 ?
C6 H6B . 0.9600 ?
C6 H6C . 0.9600 ?
N3 N3 3_565 1.398(2) ?

loop_
_geom_hbond_atom_site_label_D
_geom_hbond_atom_site_label_H
_geom_hbond_atom_site_label_A
_geom_hbond_site_symmetry_A
_geom_hbond_distance_DH
_geom_hbond_distance_HA
_geom_hbond_distance_DA
_geom_hbond_angle_DHA
C6 H6B N1 . 0.96 2.63 2.8173(19) 91.3
C4 H4 N3 . 0.953(17) 2.449(17) 2.7598(18) 98.8(12)
C6 H6A N3 3_565 0.96 2.31 2.7245(18) 105.2

loop_
_geom_torsion_atom_site_label_1
_geom_torsion_atom_site_label_2
_geom_torsion_atom_site_label_3
_geom_torsion_atom_site_label_4
_geom_torsion_site_symmetry_4
_geom_torsion
_geom_torsion_publ_flag
N1 C2 C3 N2 . 0.5(3) ?
N1 C1 C4 N2 . 0.5(2) ?
C5 C1 C4 N2 . -179.47(13) ?
N1 C1 C5 N3 . 176.64(12) yes
C4 C1 C5 N3 . -3.35(19) ?
N1 C1 C5 C6 . -3.86(19) ?
C4 C1 C5 C6 . 176.14(14) yes
C4 C1 N1 C2 . -0.6(2) ?
C5 C1 N1 C2 . 179.41(13) ?
C3 C2 N1 C1 . 0.1(2) ?
C1 C4 N2 C3 . 0.1(2) ?
C2 C3 N2 C4 . -0.6(2) ?
C1 C5 N3 N3 3_565 179.98(13) ?
C6 C5 N3 N3 3_565 0.5(2) ?
